data_7004632
loop_
_publ_author_name
'Bachmann, Julien'
'Teets, Thomas S.'
'Nocera, Daniel G.'

_publ_section_title
;
 Proton storage in the periphery of zirconium(iv) porphyrinogen
;
_journal_issue 34
_journal_name_full 'Dalton Transactions'
_journal_page_first 4549
_journal_paper_doi 10.1039/b809366k
_journal_year 2008
_chemical_formula_sum 'C34 H47 N5 O Zr'
_chemical_formula_weight 632.99
_chemical_name_systematic
;
?
;
_space_group_IT_number 15
_symmetry_cell_setting monoclinic
_symmetry_space_group_name_Hall '-C 2yc'
_symmetry_space_group_name_H-M 'C 1 2/c 1'
_atom_sites_solution_hydrogens geom
_atom_sites_solution_primary direct
_atom_sites_solution_secondary difmap
_audit_creation_method SHELXL-97
_cell_angle_alpha 90.00
_cell_angle_beta 109.9060(10)
_cell_angle_gamma 90.00
_cell_formula_units_Z 8
_cell_length_a 19.8193(11)
_cell_length_b 17.7496(10)
_cell_length_c 18.6897(11)
_cell_measurement_temperature 293(2)
_cell_volume 6181.9(6)
_computing_cell_refinement 'Bruker SMART'
_computing_data_collection 'Bruker SMART'
_computing_data_reduction 'Bruker SAINT'
_computing_molecular_graphics 'Bruker SHELXTL'
_computing_publication_material 'Bruker SHELXTL'
_computing_structure_refinement 'SHELXL-97 (Sheldrick, 1997)'
_computing_structure_solution 'SHELXS-97 (Sheldrick, 1990)'
_diffrn_ambient_temperature 100(2)
_diffrn_measured_fraction_theta_full 0.999
_diffrn_measured_fraction_theta_max 0.999
_diffrn_measurement_device_type 'CCD area detector'
_diffrn_measurement_method 'phi and omega scans'
_diffrn_radiation_monochromator graphite
_diffrn_radiation_source 'fine-focus sealed tube'
_diffrn_radiation_type MoK\a
_diffrn_radiation_wavelength 0.71073
_diffrn_reflns_av_R_equivalents 0.0584
_diffrn_reflns_av_sigmaI/netI 0.0424
_diffrn_reflns_limit_h_max 22
_diffrn_reflns_limit_h_min -21
_diffrn_reflns_limit_k_max 19
_diffrn_reflns_limit_k_min -17
_diffrn_reflns_limit_l_max 20
_diffrn_reflns_limit_l_min -20
_diffrn_reflns_number 14952
_diffrn_reflns_theta_full 23.27
_diffrn_reflns_theta_max 23.27
_diffrn_reflns_theta_min 1.58
_exptl_absorpt_coefficient_mu 0.391
_exptl_absorpt_correction_type none
_exptl_crystal_colour yellow
_exptl_crystal_density_diffrn 1.360
_exptl_crystal_density_meas 0
_exptl_crystal_density_method 'not measured'
_exptl_crystal_description block
_exptl_crystal_F_000 2672
_exptl_crystal_size_max 0.08
_exptl_crystal_size_mid 0.05
_exptl_crystal_size_min 0.05
_refine_diff_density_max 0.525
_refine_diff_density_min -0.254
_refine_diff_density_rms 0.060
_refine_ls_extinction_method none
_refine_ls_goodness_of_fit_ref 1.041
_refine_ls_hydrogen_treatment mixed
_refine_ls_matrix_type full
_refine_ls_number_parameters 558
_refine_ls_number_reflns 4449
_refine_ls_number_restraints 0
_refine_ls_restrained_S_all 1.041
_refine_ls_R_factor_all 0.0411
_refine_ls_R_factor_gt 0.0319
_refine_ls_shift/su_max 0.001
_refine_ls_shift/su_mean 0.000
_refine_ls_structure_factor_coef Fsqd
_refine_ls_weighting_details 'calc w=1/[\s^2^(Fo^2^)+(0.0328P)^2^+10.0227P] where P=(Fo^2^+2Fc^2^)/3'
_refine_ls_weighting_scheme calc
_refine_ls_wR_factor_gt 0.0743
_refine_ls_wR_factor_ref 0.0791
_reflns_number_gt 3803
_reflns_number_total 4449
_reflns_threshold_expression >2sigma(I)
_cod_data_source_file b809366k.txt
_cod_data_source_block c05051t
_cod_depositor_comments
;
The following automatic conversions were performed:
'_symmetry_cell_setting' value 'Monoclinic' changed to 'monoclinic'
according to '/home/saulius/struct/CIF-dictionaries/cif_core.dic'
dictionary named 'cif_core.dic' version 2.4.1 from 2010-06-29.

Automatic conversion script
Id: cif_fix_enum 1527 2010-12-29 10:47:43Z saulius 
;
_cod_original_sg_symbol_H-M C2/c
_cod_database_code 7004632

loop_
_symmetry_equiv_pos_as_xyz
'x, y, z'
'-x, y, -z+1/2'
'x+1/2, y+1/2, z'
'-x+1/2, y+1/2, -z+1/2'
'-x, -y, -z'
'x, -y, z-1/2'
'-x+1/2, -y+1/2, -z'
'x+1/2, -y+1/2, z-1/2'

loop_
_atom_site_label
_atom_site_type_symbol
_atom_site_fract_x
_atom_site_fract_y
_atom_site_fract_z
_atom_site_U_iso_or_equiv
_atom_site_adp_type
_atom_site_occupancy
_atom_site_symmetry_multiplicity
_atom_site_calc_flag
_atom_site_refinement_flags
_atom_site_disorder_assembly
_atom_site_disorder_group
Zr1 Zr 0.222013(13) 0.013541(14) 0.599470(14) 0.01624(11) Uani 1 1 d . . .
N1 N 0.23635(11) -0.10293(12) 0.64954(12) 0.0186(5) Uani 1 1 d . . .
N2 N 0.13792(12) 0.01616(12) 0.65341(12) 0.0189(5) Uani 1 1 d . . .
N3 N 0.24211(12) 0.15176(13) 0.59968(13) 0.0245(6) Uani 1 1 d . . .
N4 N 0.32503(12) -0.00268(12) 0.58008(13) 0.0204(5) Uani 1 1 d . . .
N5 N 0.16441(14) -0.06364(15) 0.49072(14) 0.0251(6) Uani 1 1 d . . .
O1 O 0.29695(10) 0.04371(11) 0.72043(10) 0.0220(4) Uani 1 1 d . . .
C1 C 0.27935(15) -0.14977(16) 0.62262(16) 0.0221(6) Uani 1 1 d . . .
C2 C 0.24214(17) -0.21382(17) 0.59220(17) 0.0266(7) Uani 1 1 d . . .
C3 C 0.17469(16) -0.20970(17) 0.60144(16) 0.0235(7) Uani 1 1 d . . .
C4 C 0.17261(14) -0.14315(16) 0.63769(15) 0.0200(6) Uani 1 1 d . . .
C5 C 0.11872(14) -0.12275(16) 0.67575(15) 0.0211(6) Uani 1 1 d . . .
C6 C 0.13765(19) -0.1677(2) 0.75007(18) 0.0298(7) Uani 1 1 d . . .
C7 C 0.04265(18) -0.1467(2) 0.6237(2) 0.0324(8) Uani 1 1 d . . .
C8 C 0.11653(14) -0.03990(16) 0.69340(15) 0.0212(6) Uani 1 1 d . . .
C9 C 0.08644(16) -0.00746(17) 0.74187(17) 0.0262(7) Uani 1 1 d . . .
C10 C 0.08802(16) 0.07134(18) 0.73260(17) 0.0266(7) Uani 1 1 d . . .
C11 C 0.11903(14) 0.08455(16) 0.67885(16) 0.0219(6) Uani 1 1 d . . .
C12 C 0.13772(15) 0.15946(16) 0.65128(16) 0.0234(7) Uani 1 1 d . . .
C13 C 0.19118(19) 0.20292(19) 0.71765(19) 0.0273(7) Uani 1 1 d . . .
C14 C 0.06951(17) 0.20732(19) 0.6171(2) 0.0283(7) Uani 1 1 d . . .
C15 C 0.17042(14) 0.14282(15) 0.59110(15) 0.0189(6) Uani 1 1 d . . .
C16 C 0.13483(16) 0.11103(16) 0.51989(16) 0.0217(6) Uani 1 1 d . . .
C17 C 0.18511(16) 0.10184(16) 0.48389(18) 0.0219(7) Uani 1 1 d . . .
C18 C 0.25030(15) 0.12775(15) 0.53249(15) 0.0209(6) Uani 1 1 d . . .
C19 C 0.32140(15) 0.12620(15) 0.51974(15) 0.0213(6) Uani 1 1 d . . .
C20 C 0.36929(19) 0.19170(19) 0.5625(2) 0.0310(7) Uani 1 1 d . . .
C21 C 0.3083(2) 0.1349(2) 0.43425(18) 0.0296(7) Uani 1 1 d . . .
C22 C 0.35695(14) 0.05074(16) 0.54714(15) 0.0202(6) Uani 1 1 d . . .
C23 C 0.42032(16) 0.02392(17) 0.54405(17) 0.0259(7) Uani 1 1 d . . .
C24 C 0.42952(16) -0.04953(18) 0.57586(17) 0.0265(7) Uani 1 1 d . . .
C25 C 0.37127(15) -0.06440(16) 0.59733(16) 0.0220(6) Uani 1 1 d . . .
C26 C 0.35830(16) -0.13276(16) 0.63927(17) 0.0272(7) Uani 1 1 d . . .
C27 C 0.39306(18) -0.1196(2) 0.72575(19) 0.0325(8) Uani 1 1 d . . .
C28 C 0.3944(2) -0.2013(2) 0.6180(2) 0.0377(9) Uani 1 1 d . . .
C29 C 0.2028(2) -0.0757(2) 0.43610(19) 0.0319(8) Uani 1 1 d . . .
C30 C 0.08661(18) -0.0530(2) 0.44905(19) 0.0326(8) Uani 1 1 d . . .
C31 C 0.36639(17) 0.0823(2) 0.74038(18) 0.0299(7) Uani 1 1 d . . .
C32 C 0.40047(19) 0.0726(2) 0.82511(19) 0.0392(9) Uani 1 1 d . . .
C33 C 0.33785(18) 0.0665(2) 0.85303(18) 0.0353(8) Uani 1 1 d . . .
C34 C 0.28422(17) 0.02194(19) 0.79078(16) 0.0261(7) Uani 1 1 d . . .
H1 H 0.2587(16) -0.2512(18) 0.5716(17) 0.030(9) Uiso 1 1 d . . .
H2 H 0.1405(15) -0.2463(16) 0.5865(15) 0.019(8) Uiso 1 1 d . . .
H3 H 0.1857(17) -0.1544(16) 0.7860(17) 0.027(8) Uiso 1 1 d . . .
H4 H 0.1345(17) -0.217(2) 0.7380(18) 0.035(9) Uiso 1 1 d . . .
H5 H 0.1006(18) -0.1609(18) 0.7757(18) 0.040(9) Uiso 1 1 d . . .
H6 H 0.0270(18) -0.119(2) 0.576(2) 0.047(10) Uiso 1 1 d . . .
H7 H 0.0414(17) -0.202(2) 0.6135(18) 0.035(9) Uiso 1 1 d . . .
H8 H 0.0120(17) -0.1397(17) 0.6483(17) 0.027(9) Uiso 1 1 d . . .
H9 H 0.0678(15) -0.0326(16) 0.7739(16) 0.020(8) Uiso 1 1 d . . .
H10 H 0.0722(17) 0.1064(19) 0.7572(19) 0.039(10) Uiso 1 1 d . . .
H11 H 0.2022(16) 0.2507(19) 0.7024(17) 0.031(9) Uiso 1 1 d . . .
H12 H 0.2362(16) 0.1742(17) 0.7388(16) 0.022(8) Uiso 1 1 d . . .
H13 H 0.1711(17) 0.2096(17) 0.7546(19) 0.032(9) Uiso 1 1 d . . .
H14 H 0.0803(15) 0.2552(18) 0.5992(16) 0.023(8) Uiso 1 1 d . . .
H15 H 0.0341(17) 0.1810(18) 0.5762(18) 0.032(9) Uiso 1 1 d . . .
H16 H 0.0444(16) 0.2157(17) 0.6520(18) 0.031(9) Uiso 1 1 d . . .
H17 H 0.0883(17) 0.0986(18) 0.5022(18) 0.034(9) Uiso 1 1 d . . .
H18 H 0.1762(15) 0.0856(16) 0.4405(18) 0.020(8) Uiso 1 1 d . . .
H19 H 0.3520(17) 0.1337(17) 0.4271(17) 0.028(9) Uiso 1 1 d . . .
H20 H 0.2787(17) 0.096(2) 0.4045(18) 0.037(9) Uiso 1 1 d . . .
H21 H 0.2873(16) 0.179(2) 0.4185(17) 0.030(9) Uiso 1 1 d . . .
H22 H 0.4149(16) 0.1908(16) 0.5543(15) 0.021(8) Uiso 1 1 d . . .
H23 H 0.3809(17) 0.1860(18) 0.617(2) 0.039(9) Uiso 1 1 d . . .
H24 H 0.3453(15) 0.2394(19) 0.5459(17) 0.028(8) Uiso 1 1 d . . .
H25 H 0.4509(15) 0.0467(17) 0.5260(16) 0.021(8) Uiso 1 1 d . . .
H26 H 0.4642(16) -0.0822(16) 0.5792(16) 0.022(8) Uiso 1 1 d . . .
H27 H 0.4430(18) -0.1083(18) 0.7383(18) 0.038(9) Uiso 1 1 d . . .
H28 H 0.3886(16) -0.164(2) 0.7545(18) 0.038(9) Uiso 1 1 d . . .
H29 H 0.3729(18) -0.078(2) 0.7414(19) 0.041(10) Uiso 1 1 d . . .
H30 H 0.4455(17) -0.1917(17) 0.6295(16) 0.029(8) Uiso 1 1 d . . .
H31 H 0.3734(15) -0.2100(15) 0.5634(18) 0.018(8) Uiso 1 1 d . . .
H32 H 0.3886(16) -0.246(2) 0.6462(18) 0.038(9) Uiso 1 1 d . . .
H33 H 0.1679(15) -0.1032(17) 0.5115(16) 0.014(8) Uiso 1 1 d . . .
H34 H 0.2023(18) -0.031(2) 0.4088(19) 0.039(10) Uiso 1 1 d . . .
H35 H 0.2534(19) -0.0883(19) 0.4611(19) 0.042(10) Uiso 1 1 d . . .
H36 H 0.1801(19) -0.112(2) 0.403(2) 0.048(11) Uiso 1 1 d . . .
H37 H 0.0797(17) -0.0075(18) 0.4150(19) 0.035(9) Uiso 1 1 d . . .
H38 H 0.0670(17) -0.0956(19) 0.4178(19) 0.037(9) Uiso 1 1 d . . .
H39 H 0.0631(14) -0.0430(16) 0.4859(16) 0.018(7) Uiso 1 1 d . . .
H40 H 0.3564(15) 0.1342(19) 0.7272(16) 0.026(8) Uiso 1 1 d . . .
H41 H 0.3923(15) 0.0607(16) 0.7105(16) 0.021(8) Uiso 1 1 d . . .
H42 H 0.4300(18) 0.112(2) 0.845(2) 0.043(10) Uiso 1 1 d . . .
H43 H 0.4284(19) 0.028(2) 0.834(2) 0.046(11) Uiso 1 1 d . . .
H44 H 0.3181(17) 0.119(2) 0.8556(18) 0.042(10) Uiso 1 1 d . . .
H45 H 0.3510(17) 0.0423(19) 0.902(2) 0.039(9) Uiso 1 1 d . . .
H46 H 0.2377(17) 0.0309(15) 0.7841(15) 0.018(8) Uiso 1 1 d . . .
H47 H 0.2947(15) -0.0356(18) 0.7956(16) 0.026(8) Uiso 1 1 d . . .

loop_
_atom_site_aniso_label
_atom_site_aniso_U_11
_atom_site_aniso_U_22
_atom_site_aniso_U_33
_atom_site_aniso_U_23
_atom_site_aniso_U_13
_atom_site_aniso_U_12
Zr1 0.01890(16) 0.01584(16) 0.01400(16) 0.00043(11) 0.00564(11) 0.00078(11)
N1 0.0190(12) 0.0189(12) 0.0175(13) 0.0039(10) 0.0057(10) 0.0031(10)
N2 0.0195(12) 0.0201(13) 0.0173(12) 0.0004(10) 0.0062(10) 0.0005(10)
N3 0.0279(14) 0.0237(14) 0.0223(14) 0.0028(10) 0.0092(11) 0.0039(11)
N4 0.0234(12) 0.0188(13) 0.0214(13) 0.0012(10) 0.0109(10) 0.0023(10)
N5 0.0370(15) 0.0197(15) 0.0203(14) 0.0008(12) 0.0117(11) -0.0024(12)
O1 0.0239(10) 0.0249(11) 0.0158(10) 0.0014(8) 0.0049(8) -0.0057(8)
C1 0.0269(16) 0.0182(16) 0.0236(16) 0.0079(12) 0.0118(13) 0.0065(13)
C2 0.0386(19) 0.0167(16) 0.0287(18) -0.0013(13) 0.0167(15) 0.0036(14)
C3 0.0292(17) 0.0185(17) 0.0224(16) -0.0008(13) 0.0085(13) -0.0044(14)
C4 0.0212(15) 0.0201(16) 0.0176(15) 0.0051(12) 0.0053(12) 0.0008(12)
C5 0.0212(15) 0.0228(16) 0.0200(15) 0.0006(12) 0.0079(12) -0.0021(12)
C6 0.040(2) 0.027(2) 0.0244(18) 0.0044(14) 0.0139(16) 0.0009(16)
C7 0.0240(17) 0.036(2) 0.038(2) -0.0053(17) 0.0109(16) -0.0060(15)
C8 0.0179(14) 0.0254(16) 0.0194(15) 0.0006(12) 0.0049(12) -0.0013(12)
C9 0.0283(17) 0.0300(18) 0.0241(17) 0.0006(14) 0.0137(14) -0.0033(14)
C10 0.0283(17) 0.0268(18) 0.0293(18) -0.0068(14) 0.0159(14) 0.0016(14)
C11 0.0202(15) 0.0238(17) 0.0222(16) -0.0040(12) 0.0078(12) 0.0023(12)
C12 0.0240(15) 0.0215(16) 0.0242(16) -0.0008(12) 0.0076(13) 0.0010(13)
C13 0.037(2) 0.0218(18) 0.0258(18) -0.0033(14) 0.0144(16) -0.0014(15)
C14 0.0257(17) 0.0238(18) 0.037(2) 0.0000(15) 0.0122(16) 0.0022(14)
C15 0.0218(15) 0.0142(15) 0.0204(15) 0.0032(12) 0.0070(12) 0.0051(12)
C16 0.0248(17) 0.0163(15) 0.0225(16) 0.0030(12) 0.0061(13) 0.0012(13)
C17 0.0332(17) 0.0148(15) 0.0173(17) 0.0009(13) 0.0078(14) 0.0005(13)
C18 0.0339(17) 0.0118(15) 0.0186(15) 0.0051(11) 0.0109(13) 0.0060(12)
C19 0.0282(16) 0.0184(15) 0.0188(15) 0.0020(12) 0.0098(12) -0.0009(12)
C20 0.037(2) 0.0249(19) 0.032(2) -0.0002(15) 0.0133(16) -0.0080(16)
C21 0.036(2) 0.027(2) 0.0280(19) 0.0066(16) 0.0143(16) 0.0051(17)
C22 0.0237(15) 0.0203(15) 0.0165(15) -0.0005(12) 0.0066(12) -0.0039(12)
C23 0.0246(16) 0.0291(18) 0.0264(17) 0.0055(13) 0.0120(14) -0.0042(14)
C24 0.0212(16) 0.0279(18) 0.0323(18) 0.0030(14) 0.0117(14) 0.0066(14)
C25 0.0235(15) 0.0210(16) 0.0230(16) -0.0008(12) 0.0098(13) 0.0028(13)
C26 0.0294(17) 0.0202(16) 0.0348(18) 0.0047(13) 0.0146(14) 0.0056(13)
C27 0.0240(18) 0.035(2) 0.037(2) 0.0133(16) 0.0087(15) 0.0059(16)
C28 0.033(2) 0.027(2) 0.062(3) 0.0066(18) 0.0277(19) 0.0068(15)
C29 0.055(2) 0.0215(18) 0.0218(18) -0.0047(15) 0.0172(17) -0.0035(17)
C30 0.0360(19) 0.036(2) 0.0206(17) -0.0043(16) 0.0029(15) -0.0099(16)
C31 0.0279(17) 0.033(2) 0.0273(18) 0.0016(15) 0.0070(14) -0.0079(15)
C32 0.034(2) 0.045(2) 0.031(2) -0.0041(17) 0.0004(15) -0.0113(19)
C33 0.040(2) 0.039(2) 0.0192(18) 0.0018(15) 0.0006(15) -0.0033(17)
C34 0.0265(18) 0.036(2) 0.0159(16) 0.0011(13) 0.0071(13) -0.0006(15)

loop_
_atom_type_symbol
_atom_type_description
_atom_type_scat_dispersion_real
_atom_type_scat_dispersion_imag
_atom_type_scat_source
C C 0.0033 0.0016 'International Tables Vol C Tables 4.2.6.8 and 6.1.1.4'
H H 0.0000 0.0000 'International Tables Vol C Tables 4.2.6.8 and 6.1.1.4'
N N 0.0061 0.0033 'International Tables Vol C Tables 4.2.6.8 and 6.1.1.4'
O O 0.0106 0.0060 'International Tables Vol C Tables 4.2.6.8 and 6.1.1.4'
Zr Zr -2.9673 0.5597 'International Tables Vol C Tables 4.2.6.8 and 6.1.1.4'

loop_
_geom_angle_atom_site_label_1
_geom_angle_atom_site_label_2
_geom_angle_atom_site_label_3
_geom_angle
_geom_angle_site_symmetry_1
_geom_angle_site_symmetry_3
_geom_angle_publ_flag
N4 Zr1 N2 162.57(8) . . ?
N4 Zr1 N1 87.45(8) . . ?
N2 Zr1 N1 80.69(8) . . ?
N4 Zr1 O1 82.44(8) . . ?
N2 Zr1 O1 83.26(7) . . ?
N1 Zr1 O1 81.80(7) . . ?
N4 Zr1 N5 89.22(9) . . ?
N2 Zr1 N5 100.52(8) . . ?
N1 Zr1 N5 77.48(9) . . ?
O1 Zr1 N5 157.98(8) . . ?
N4 Zr1 N3 88.42(8) . . ?
N2 Zr1 N3 97.08(8) . . ?
N1 Zr1 N3 155.52(8) . . ?
O1 Zr1 N3 73.73(7) . . ?
N5 Zr1 N3 126.59(8) . . ?
N4 Zr1 C15 119.42(9) . . ?
N2 Zr1 C15 69.80(8) . . ?
N1 Zr1 C15 149.67(8) . . ?
O1 Zr1 C15 87.78(8) . . ?
N5 Zr1 C15 113.97(9) . . ?
N3 Zr1 C15 32.26(8) . . ?
N4 Zr1 C16 118.38(9) . . ?
N2 Zr1 C16 77.61(9) . . ?
N1 Zr1 C16 146.68(9) . . ?
O1 Zr1 C16 119.93(8) . . ?
N5 Zr1 C16 81.95(9) . . ?
N3 Zr1 C16 53.47(9) . . ?
C15 Zr1 C16 32.18(9) . . ?
N4 Zr1 C18 69.67(9) . . ?
N2 Zr1 C18 122.11(8) . . ?
N1 Zr1 C18 157.00(8) . . ?
O1 Zr1 C18 96.96(8) . . ?
N5 Zr1 C18 99.18(9) . . ?
N3 Zr1 C18 31.99(8) . . ?
C15 Zr1 C18 52.44(9) . . ?
C16 Zr1 C18 52.29(9) . . ?
N4 Zr1 C17 87.48(9) . . ?
N2 Zr1 C17 109.05(9) . . ?
N1 Zr1 C17 150.70(9) . . ?
O1 Zr1 C17 125.98(8) . . ?
N5 Zr1 C17 73.62(10) . . ?
N3 Zr1 C17 52.97(9) . . ?
C15 Zr1 C17 52.57(9) . . ?
C16 Zr1 C17 31.58(9) . . ?
C18 Zr1 C17 31.36(9) . . ?
C1 N1 C4 105.5(2) . . ?
C1 N1 Zr1 113.74(17) . . ?
C4 N1 Zr1 115.05(16) . . ?
C8 N2 C11 105.7(2) . . ?
C8 N2 Zr1 129.79(18) . . ?
C11 N2 Zr1 120.04(17) . . ?
C15 N3 C18 107.0(2) . . ?
C15 N3 Zr1 74.27(15) . . ?
C18 N3 Zr1 76.31(15) . . ?
C25 N4 C22 106.0(2) . . ?
C25 N4 Zr1 129.47(18) . . ?
C22 N4 Zr1 124.55(18) . . ?
C29 N5 C30 110.0(3) . . ?
C29 N5 Zr1 117.3(2) . . ?
C30 N5 Zr1 118.8(2) . . ?
C31 O1 C34 109.1(2) . . ?
C31 O1 Zr1 126.36(17) . . ?
C34 O1 Zr1 124.44(16) . . ?
C2 C1 N1 109.5(3) . . ?
C2 C1 C26 128.5(3) . . ?
N1 C1 C26 121.3(2) . . ?
C1 C2 C3 107.8(3) . . ?
C4 C3 C2 107.2(3) . . ?
C3 C4 N1 109.9(2) . . ?
C3 C4 C5 125.7(3) . . ?
N1 C4 C5 123.1(2) . . ?
C8 C5 C4 114.3(2) . . ?
C8 C5 C6 108.9(2) . . ?
C4 C5 C6 107.9(2) . . ?
C8 C5 C7 108.1(2) . . ?
C4 C5 C7 109.3(2) . . ?
C6 C5 C7 108.2(3) . . ?
C9 C8 N2 109.6(3) . . ?
C9 C8 C5 127.2(3) . . ?
N2 C8 C5 122.7(2) . . ?
C8 C9 C10 107.6(3) . . ?
C11 C10 C9 107.2(3) . . ?
C10 C11 N2 109.9(3) . . ?
C10 C11 C12 128.6(3) . . ?
N2 C11 C12 121.3(2) . . ?
C15 C12 C11 107.4(2) . . ?
C15 C12 C13 110.3(2) . . ?
C11 C12 C13 110.3(2) . . ?
C15 C12 C14 109.8(2) . . ?
C11 C12 C14 110.1(2) . . ?
C13 C12 C14 108.9(2) . . ?
N3 C15 C16 108.8(2) . . ?
N3 C15 C12 125.2(2) . . ?
C16 C15 C12 125.8(3) . . ?
N3 C15 Zr1 73.47(14) . . ?
C16 C15 Zr1 75.60(16) . . ?
C12 C15 Zr1 113.88(18) . . ?
C17 C16 C15 107.2(3) . . ?
C17 C16 Zr1 75.30(17) . . ?
C15 C16 Zr1 72.22(15) . . ?
C18 C17 C16 107.9(3) . . ?
C18 C17 Zr1 73.43(16) . . ?
C16 C17 Zr1 73.12(17) . . ?
C17 C18 N3 109.0(3) . . ?
C17 C18 C19 127.3(3) . . ?
N3 C18 C19 123.6(2) . . ?
C17 C18 Zr1 75.21(17) . . ?
N3 C18 Zr1 71.70(15) . . ?
C19 C18 Zr1 115.97(17) . . ?
C18 C19 C22 108.3(2) . . ?
C18 C19 C21 109.1(2) . . ?
C22 C19 C21 109.5(2) . . ?
C18 C19 C20 110.4(2) . . ?
C22 C19 C20 110.9(2) . . ?
C21 C19 C20 108.7(3) . . ?
C23 C22 N4 110.2(2) . . ?
C23 C22 C19 128.5(3) . . ?
N4 C22 C19 121.4(2) . . ?
C22 C23 C24 107.0(3) . . ?
C25 C24 C23 107.4(3) . . ?
C24 C25 N4 109.5(3) . . ?
C24 C25 C26 127.9(3) . . ?
N4 C25 C26 122.4(2) . . ?
C25 C26 C1 113.5(2) . . ?
C25 C26 C28 109.0(3) . . ?
C1 C26 C28 109.2(3) . . ?
C25 C26 C27 109.1(3) . . ?
C1 C26 C27 107.8(2) . . ?
C28 C26 C27 108.1(3) . . ?
O1 C31 C32 105.1(3) . . ?
C31 C32 C33 104.2(3) . . ?
C32 C33 C34 102.6(3) . . ?
O1 C34 C33 105.2(2) . . ?

loop_
_geom_bond_atom_site_label_1
_geom_bond_atom_site_label_2
_geom_bond_distance
_geom_bond_site_symmetry_2
_geom_bond_publ_flag
Zr1 N4 2.211(2) . ?
Zr1 N2 2.223(2) . ?
Zr1 N1 2.247(2) . ?
Zr1 O1 2.3059(18) . ?
Zr1 N5 2.394(2) . ?
Zr1 N3 2.485(2) . ?
Zr1 C15 2.495(3) . ?
Zr1 C16 2.538(3) . ?
Zr1 C18 2.543(3) . ?
Zr1 C17 2.566(3) . ?
N1 C1 1.401(3) . ?
N1 C4 1.401(3) . ?
N2 C8 1.394(4) . ?
N2 C11 1.400(4) . ?
N3 C15 1.384(4) . ?
N3 C18 1.387(4) . ?
N4 C25 1.394(4) . ?
N4 C22 1.394(4) . ?
N5 C29 1.482(4) . ?
N5 C30 1.484(4) . ?
O1 C31 1.467(4) . ?
O1 C34 1.472(3) . ?
C1 C2 1.369(4) . ?
C1 C26 1.518(4) . ?
C2 C3 1.407(4) . ?
C3 C4 1.369(4) . ?
C4 C5 1.515(4) . ?
C5 C8 1.511(4) . ?
C5 C6 1.533(4) . ?
C5 C7 1.550(4) . ?
C8 C9 1.370(4) . ?
C9 C10 1.411(4) . ?
C10 C11 1.365(4) . ?
C11 C12 1.517(4) . ?
C12 C15 1.506(4) . ?
C12 C13 1.537(4) . ?
C12 C14 1.539(4) . ?
C15 C16 1.396(4) . ?
C16 C17 1.389(4) . ?
C17 C18 1.381(4) . ?
C18 C19 1.507(4) . ?
C19 C22 1.519(4) . ?
C19 C21 1.537(4) . ?
C19 C20 1.541(4) . ?
C22 C23 1.363(4) . ?
C23 C24 1.419(4) . ?
C24 C25 1.371(4) . ?
C25 C26 1.513(4) . ?
C26 C28 1.530(4) . ?
C26 C27 1.544(5) . ?
C31 C32 1.505(5) . ?
C32 C33 1.505(5) . ?
C33 C34 1.505(4) . ?
